data_7050848
loop_
_publ_author_name
'Kr\"amer, Roland'
'Kovbasyuk, Larisa'
'Pritzkow, Hans'

_publ_section_title
;
 Encapsulation of nitrate by a self-assembled tetranickel(II) complex
;
_journal_issue 5
_journal_name_full 'New Journal of Chemistry'
_journal_page_first 516
_journal_page_last 518
_journal_paper_doi 10.1039/b201132h
_journal_volume 26
_journal_year 2002
_chemical_formula_moiety 'C80 H68 N20 Ni4 O4 S2, N O3, 7(Cl O4), 4(C2 H6 O S), 6(H2 O)'
_chemical_formula_sum 'C88 H104 Cl7 N21 Ni4 O45 S6'
_chemical_formula_weight 2851.27
_space_group_IT_number 15
_symmetry_cell_setting monoclinic
_symmetry_space_group_name_Hall '-C 2yc'
_symmetry_space_group_name_H-M 'C 1 2/c 1'
_atom_sites_solution_hydrogens geom
_atom_sites_solution_primary direct
_atom_sites_solution_secondary difmap
_audit_creation_method SHELXL-97
_cell_angle_alpha 90.00
_cell_angle_beta 100.9570(10)
_cell_angle_gamma 90.00
_cell_formula_units_Z 4
_cell_length_a 27.3760(6)
_cell_length_b 12.7124(2)
_cell_length_c 34.4278(7)
_cell_measurement_temperature 173(2)
_cell_volume 11763.0(4)
_computing_cell_refinement 'Bruker SAINT'
_computing_data_collection 'Bruker SMART'
_computing_data_reduction 'Bruker SAINT'
_computing_molecular_graphics 'Bruker SHELXTL'
_computing_publication_material 'Bruker SHELXTL'
_computing_structure_refinement 'SHELXL-97 (Sheldrick, 1997)'
_computing_structure_solution 'SHELXS-97 (Sheldrick, 1990)'
_diffrn_ambient_temperature 173(2)
_diffrn_measured_fraction_theta_full 0.994
_diffrn_measured_fraction_theta_max 0.994
_diffrn_measurement_device_type 'CCD area detector'
_diffrn_measurement_method omega-scans
_diffrn_radiation_monochromator graphite
_diffrn_radiation_source 'fine-focus sealed tube'
_diffrn_radiation_type MoK\a
_diffrn_radiation_wavelength 0.71073
_diffrn_reflns_av_R_equivalents 0.042
_diffrn_reflns_av_sigmaI/netI 0.0246
_diffrn_reflns_limit_h_max 35
_diffrn_reflns_limit_h_min -36
_diffrn_reflns_limit_k_max 16
_diffrn_reflns_limit_k_min 0
_diffrn_reflns_limit_l_max 45
_diffrn_reflns_limit_l_min 0
_diffrn_reflns_number 78955
_diffrn_reflns_theta_full 28.32
_diffrn_reflns_theta_max 28.32
_diffrn_reflns_theta_min 1.77
_exptl_absorpt_coefficient_mu 0.992
_exptl_absorpt_correction_T_max 1.00
_exptl_absorpt_correction_T_min 0.73
_exptl_absorpt_correction_type multi-scan
_exptl_absorpt_process_details SADABS
_exptl_crystal_colour brown
_exptl_crystal_density_diffrn 1.610
_exptl_crystal_density_method 'not measured'
_exptl_crystal_description prism
_exptl_crystal_F_000 5864
_exptl_crystal_size_max 0.52
_exptl_crystal_size_mid 0.24
_exptl_crystal_size_min 0.17
_refine_diff_density_max 1.833
_refine_diff_density_min -1.176
_refine_diff_density_rms 0.132
_refine_ls_extinction_method none
_refine_ls_goodness_of_fit_ref 1.039
_refine_ls_hydrogen_treatment mixed
_refine_ls_matrix_type full
_refine_ls_number_parameters 852
_refine_ls_number_reflns 14557
_refine_ls_number_restraints 63
_refine_ls_restrained_S_all 1.068
_refine_ls_R_factor_all 0.1173
_refine_ls_R_factor_gt 0.0857
_refine_ls_shift/su_max 0.043
_refine_ls_shift/su_mean 0.002
_refine_ls_structure_factor_coef Fsqd
_refine_ls_weighting_details 'calc w=1/[\s^2^(Fo^2^)+(0.1476P)^2^+73.6668P] where P=(Fo^2^+2Fc^2^)/3'
_refine_ls_weighting_scheme calc
_refine_ls_wR_factor_gt 0.2447
_refine_ls_wR_factor_ref 0.2800
_reflns_number_gt 10129
_reflns_number_total 14557
_reflns_threshold_expression >2sigma(I)
_cod_data_source_file b201132h.txt
_cod_data_source_block lm05
_cod_depositor_comments
;
The following automatic conversions were performed:
'_symmetry_cell_setting' value 'Monoclinic' changed to 'monoclinic'
according to '/home/saulius/struct/CIF-dictionaries/cif_core.dic'
dictionary named 'cif_core.dic' version 2.4.1 from 2010-06-29.

Automatic conversion script
Id: cif_fix_enum 1527 2010-12-29 10:47:43Z saulius 
;
_cod_original_sg_symbol_H-M C2/c
_cod_database_code 7050848

loop_
_symmetry_equiv_pos_as_xyz
'x, y, z'
'-x, y, -z+1/2'
'x+1/2, y+1/2, z'
'-x+1/2, y+1/2, -z+1/2'
'-x, -y, -z'
'x, -y, z-1/2'
'-x+1/2, -y+1/2, -z'
'x+1/2, -y+1/2, z-1/2'

loop_
_atom_site_label
_atom_site_type_symbol
_atom_site_fract_x
_atom_site_fract_y
_atom_site_fract_z
_atom_site_U_iso_or_equiv
_atom_site_adp_type
_atom_site_occupancy
_atom_site_symmetry_multiplicity
_atom_site_calc_flag
_atom_site_refinement_flags
_atom_site_disorder_assembly
_atom_site_disorder_group
Ni1 Ni 0.36346(2) 0.22882(5) 0.162953(19) 0.04042(19) Uani 1 1 d . . .
Ni2 Ni 0.58603(2) 0.22230(5) 0.152669(18) 0.03862(19) Uani 1 1 d . . .
N1 N 0.35277(17) 0.3810(3) 0.18143(12) 0.0436(9) Uani 1 1 d . . .
N2 N 0.43407(15) 0.2947(3) 0.16553(11) 0.0366(8) Uani 1 1 d . . .
N3 N 0.51913(16) 0.2907(3) 0.16255(11) 0.0362(8) Uani 1 1 d . . .
N4 N 0.60753(16) 0.3682(3) 0.16751(12) 0.0412(9) Uani 1 1 d . . .
N5 N 0.66007(19) 0.2163(4) 0.14507(15) 0.0550(12) Uani 1 1 d . . .
N6 N 0.38157(17) 0.0781(3) 0.14854(12) 0.0437(10) Uani 1 1 d . . .
N7 N 0.38006(15) 0.1590(3) 0.21932(12) 0.0373(8) Uani 1 1 d . . .
N8 N 0.39715(16) 0.1561(3) 0.28929(12) 0.0386(9) Uani 1 1 d . . .
N9 N 0.43656(16) 0.0747(3) 0.35734(12) 0.0396(9) Uani 1 1 d . . .
N10 N 0.44097(18) 0.2290(3) 0.40790(13) 0.0459(10) Uani 1 1 d . . .
C1 C 0.3100(2) 0.4205(5) 0.18806(19) 0.0546(14) Uani 1 1 d . . .
H1 H 0.2818 0.3757 0.1854 0.062(4) Uiso 1 1 calc R . .
C2 C 0.3053(3) 0.5237(6) 0.1986(2) 0.0659(17) Uani 1 1 d . . .
H2 H 0.2746 0.5491 0.2038 0.062(4) Uiso 1 1 calc R . .
C3 C 0.3459(3) 0.5902(5) 0.2015(2) 0.0649(17) Uani 1 1 d . . .
H3 H 0.3431 0.6622 0.2081 0.062(4) Uiso 1 1 calc R . .
C4 C 0.3896(2) 0.5511(4) 0.19464(18) 0.0507(13) Uani 1 1 d . . .
H4 H 0.4179 0.5955 0.1963 0.062(4) Uiso 1 1 calc R . .
C5 C 0.3925(2) 0.4454(4) 0.18518(14) 0.0409(11) Uani 1 1 d . . .
C6 C 0.43846(18) 0.3954(3) 0.17775(13) 0.0356(9) Uani 1 1 d . . .
C7 C 0.47450(18) 0.2473(4) 0.15828(13) 0.0367(10) Uani 1 1 d . . .
H7 H 0.4712 0.1765 0.1493 0.062(4) Uiso 1 1 calc R . .
C8 C 0.52417(19) 0.3916(3) 0.17513(13) 0.0372(10) Uani 1 1 d . . .
C9 C 0.4841(2) 0.4470(4) 0.18304(14) 0.0405(10) Uani 1 1 d . . .
H9 H 0.4874 0.5179 0.1918 0.062(4) Uiso 1 1 calc R . .
C10 C 0.5753(2) 0.4353(4) 0.17902(14) 0.0399(10) Uani 1 1 d . . .
C11 C 0.5904(2) 0.5350(4) 0.19298(16) 0.0499(13) Uani 1 1 d . . .
H11 H 0.5677 0.5836 0.2008 0.062(4) Uiso 1 1 calc R . .
C12 C 0.6406(3) 0.5606(5) 0.19505(19) 0.0594(16) Uani 1 1 d . . .
H12 H 0.6524 0.6276 0.2049 0.062(4) Uiso 1 1 calc R . .
C13 C 0.6727(3) 0.4923(5) 0.18342(19) 0.0592(16) Uani 1 1 d . . .
H13 H 0.7066 0.5110 0.1850 0.062(4) Uiso 1 1 calc R . .
C14 C 0.6554(2) 0.3941(5) 0.16911(16) 0.0487(12) Uani 1 1 d . . .
C15 C 0.6853(2) 0.3097(5) 0.1545(2) 0.0590(15) Uani 1 1 d . . .
C16 C 0.7342(3) 0.3216(7) 0.1494(3) 0.079(2) Uani 1 1 d . . .
H16 H 0.7516 0.3854 0.1566 0.062(4) Uiso 1 1 calc R . .
C17 C 0.7568(3) 0.2389(8) 0.1337(3) 0.092(3) Uani 1 1 d . . .
H17 H 0.7902 0.2454 0.1300 0.062(4) Uiso 1 1 calc R . .
C18 C 0.7309(3) 0.1474(8) 0.1235(3) 0.093(3) Uani 1 1 d . . .
H18 H 0.7461 0.0906 0.1123 0.062(4) Uiso 1 1 calc R . .
C19 C 0.6829(3) 0.1389(6) 0.1295(2) 0.0719(19) Uani 1 1 d . . .
H19 H 0.6653 0.0753 0.1223 0.062(4) Uiso 1 1 calc R . .
C20 C 0.3831(2) 0.0418(5) 0.11168(16) 0.0512(13) Uani 1 1 d . . .
H20 H 0.3769 0.0895 0.0901 0.062(4) Uiso 1 1 calc R . .
C21 C 0.3933(3) -0.0604(5) 0.10461(17) 0.0578(15) Uani 1 1 d . . .
H21 H 0.3940 -0.0828 0.0784 0.062(4) Uiso 1 1 calc R . .
C22 C 0.4025(3) -0.1316(5) 0.13523(17) 0.0595(16) Uani 1 1 d . . .
H22 H 0.4100 -0.2030 0.1307 0.062(4) Uiso 1 1 calc R . .
C23 C 0.4005(2) -0.0955(4) 0.17337(16) 0.0510(13) Uani 1 1 d . . .
H23 H 0.4058 -0.1427 0.1952 0.062(4) Uiso 1 1 calc R . .
C24 C 0.3907(2) 0.0096(4) 0.17896(14) 0.0396(10) Uani 1 1 d . . .
C25 C 0.39182(19) 0.0555(4) 0.21870(14) 0.0386(10) Uani 1 1 d . . .
C26 C 0.38229(19) 0.2028(4) 0.25454(14) 0.0401(11) Uani 1 1 d . . .
H26 H 0.3723 0.2744 0.2550 0.062(4) Uiso 1 1 calc R . .
C27 C 0.41002(19) 0.0534(3) 0.28857(14) 0.0377(10) Uani 1 1 d . . .
C28 C 0.4062(2) -0.0003(3) 0.25316(14) 0.0396(10) Uani 1 1 d . . .
H28 H 0.4132 -0.0734 0.2527 0.062(4) Uiso 1 1 calc R . .
C29 C 0.4310(2) 0.0056(4) 0.32747(14) 0.0401(10) Uani 1 1 d . . .
C30 C 0.4467(3) -0.0975(4) 0.33327(17) 0.0523(14) Uani 1 1 d . . .
H30 H 0.4415 -0.1469 0.3122 0.062(4) Uiso 1 1 calc R . .
C31 C 0.4705(3) -0.1264(5) 0.37100(18) 0.0585(15) Uani 1 1 d . . .
H31 H 0.4826 -0.1961 0.3760 0.062(4) Uiso 1 1 calc R . .
C32 C 0.4765(3) -0.0530(5) 0.40167(16) 0.0568(15) Uani 1 1 d . . .
H32 H 0.4926 -0.0723 0.4276 0.062(4) Uiso 1 1 calc R . .
C33 C 0.4589(2) 0.0482(4) 0.39384(15) 0.0462(12) Uani 1 1 d . . .
C34 C 0.4618(2) 0.1376(5) 0.42257(16) 0.0491(12) Uani 1 1 d . . .
C35 C 0.4850(3) 0.1293(5) 0.46169(17) 0.0631(17) Uani 1 1 d . . .
H35 H 0.5008 0.0658 0.4717 0.062(4) Uiso 1 1 calc R . .
C36 C 0.4844(3) 0.2179(6) 0.48636(18) 0.072(2) Uani 1 1 d . . .
H36 H 0.4990 0.2139 0.5137 0.062(4) Uiso 1 1 calc R . .
C37 C 0.4630(3) 0.3089(6) 0.4709(2) 0.076(2) Uani 1 1 d . . .
H37 H 0.4630 0.3697 0.4870 0.062(4) Uiso 1 1 calc R . .
C38 C 0.4414(3) 0.3113(5) 0.43184(18) 0.0659(19) Uani 1 1 d . . .
H38 H 0.4260 0.3747 0.4212 0.062(4) Uiso 1 1 calc R . .
C39 C 0.3438(5) 0.3714(9) 0.0412(3) 0.120(4) Uani 1 1 d . . .
H39A H 0.3799 0.3809 0.0479 0.20(3) Uiso 1 1 calc R . .
H39B H 0.3286 0.4329 0.0265 0.20(3) Uiso 1 1 calc R . .
H39C H 0.3361 0.3082 0.0249 0.20(3) Uiso 1 1 calc R . .
C40 C 0.2583(5) 0.3107(15) 0.0629(5) 0.190(8) Uani 1 1 d . . .
H40A H 0.2601 0.2626 0.0410 0.20(3) Uiso 1 1 calc R . .
H40B H 0.2370 0.3707 0.0530 0.20(3) Uiso 1 1 calc R . .
H40C H 0.2442 0.2736 0.0832 0.20(3) Uiso 1 1 calc R . .
N11 N 0.5000 0.1554(5) 0.2500 0.0410(13) Uani 1 2 d S . .
C41 C 0.1261(5) 0.2047(8) 0.1017(3) 0.106(3) Uani 1 1 d . . .
H41A H 0.1109 0.1635 0.1204 0.28(4) Uiso 1 1 calc R . .
H41B H 0.1020 0.2564 0.0884 0.28(4) Uiso 1 1 calc R . .
H41C H 0.1555 0.2414 0.1162 0.28(4) Uiso 1 1 calc R . .
C42 C 0.0842(4) 0.1049(9) 0.0351(3) 0.101(3) Uani 1 1 d . . .
H42A H 0.0836 0.0404 0.0194 0.28(4) Uiso 1 1 calc R . .
H42B H 0.0774 0.1656 0.0174 0.28(4) Uiso 1 1 calc R . .
H42C H 0.0587 0.1006 0.0516 0.28(4) Uiso 1 1 calc R . .
C43 C 0.1847(6) -0.2254(11) 0.0411(4) 0.140(5) Uani 1 1 d . . .
C44 C 0.1573(6) -0.2493(11) -0.0389(4) 0.145(5) Uani 1 1 d . . .
Cl1 Cl 0.46391(7) 0.40615(14) 0.58784(5) 0.0629(4) Uani 1 1 d . . .
Cl2 Cl 0.38214(8) 0.04782(16) -0.01657(6) 0.0728(5) Uani 1 1 d . . .
Cl3 Cl -0.0049(3) 0.2306(2) 0.2444(2) 0.0671(15) Uani 0.50 1 d PD . .
S1 S 0.32033(9) 0.35760(15) 0.08416(5) 0.0757(5) Uani 1 1 d . . .
S2 S 0.14395(8) 0.11939(18) 0.06602(6) 0.0762(5) Uani 1 1 d . . .
S3 S 0.16927(12) -0.14469(19) -0.00257(8) 0.0667(12) Uani 0.648(9) 1 d P . .
S3B S 0.2037(10) -0.210(2) 0.0064(7) 0.250(11) Uiso 0.352(9) 1 d P . .
O1 O 0.34640(17) 0.2628(3) 0.10396(11) 0.0567(10) Uani 1 1 d . . .
O2 O 0.28946(16) 0.1880(4) 0.15976(14) 0.0605(11) Uani 1 1 d . . .
O3 O 0.5000 0.2531(4) 0.2500 0.0476(12) Uani 1 2 d S . .
O4 O 0.49184(14) 0.1043(3) 0.21792(10) 0.0461(8) Uani 1 1 d . . .
O5 O 0.1555(2) 0.0150(4) 0.08663(17) 0.0794(14) Uani 1 1 d . . .
O6 O 0.2162(4) -0.0987(7) -0.0113(3) 0.144(3) Uani 1 1 d . . .
O7 O 0.4623(3) 0.3037(5) 0.57139(16) 0.098(2) Uani 1 1 d . . .
O8 O 0.4583(4) 0.4740(6) 0.5541(2) 0.128(3) Uani 1 1 d . . .
O9 O 0.5097(3) 0.4221(8) 0.6120(2) 0.145(4) Uani 1 1 d . . .
O10 O 0.4237(2) 0.4197(6) 0.60772(19) 0.103(2) Uani 1 1 d . . .
O11 O 0.3505(4) -0.0046(8) -0.0445(3) 0.162(4) Uani 1 1 d . . .
O12 O 0.3558(4) 0.1181(7) 0.0031(3) 0.149(4) Uani 1 1 d . . .
O13 O 0.4070(3) -0.0234(7) 0.0121(2) 0.123(3) Uani 1 1 d . . .
O14 O 0.4169(3) 0.1012(7) -0.0338(2) 0.116(2) Uani 1 1 d . . .
O15 O 0.0205(6) 0.3143(11) 0.2530(5) 0.208(16) Uani 0.50 1 d PD . .
O16 O 0.0048(6) 0.1294(8) 0.2579(4) 0.157(9) Uani 0.50 1 d PD . .
O17 O -0.0130(3) 0.2179(6) 0.2013(2) 0.057(2) Uani 0.50 1 d PD . .
O18 O -0.0558(3) 0.2416(6) 0.2510(3) 0.056(2) Uani 0.50 1 d PD . .
O23 O 0.2584(2) 0.0338(4) 0.10877(16) 0.0778(14) Uani 1 1 d . . .
O24 O 0.2775(3) 0.0339(11) 0.0348(2) 0.168(5) Uani 1 1 d . . .
O25 O 0.2702(3) 0.1242(7) 0.2306(3) 0.124(3) Uani 1 1 d . . .
Cl4A Cl 0.1999(2) 0.3456(5) 0.2280(3) 0.087(2) Uani 0.482(13) 1 d PD A 1
O19A O 0.1899(8) 0.322(2) 0.1927(6) 0.211(16) Uani 0.482(13) 1 d PD A 1
O20A O 0.2065(11) 0.4479(14) 0.2288(10) 0.26(2) Uani 0.482(13) 1 d PD A 1
O21A O 0.1662(9) 0.3285(14) 0.2457(9) 0.30(3) Uani 0.482(13) 1 d PD A 1
O22A O 0.2398(8) 0.305(3) 0.2436(8) 0.30(3) Uani 0.482(13) 1 d PD A 1
Cl4B Cl 0.20415(17) 0.3719(5) 0.2472(2) 0.071(2) Uani 0.518(13) 1 d PD A 2
O19B O 0.2046(6) 0.4490(17) 0.2771(6) 0.28(2) Uani 0.518(13) 1 d PD A 2
O20B O 0.1948(4) 0.424(2) 0.2100(5) 0.187(17) Uani 0.518(13) 1 d PD A 2
O21B O 0.1666(5) 0.2998(11) 0.2501(6) 0.147(10) Uani 0.518(13) 1 d PD A 2
O22B O 0.2525(5) 0.3277(12) 0.2542(4) 0.088(5) Uani 0.518(13) 1 d PD A 2

loop_
_atom_site_aniso_label
_atom_site_aniso_U_11
_atom_site_aniso_U_22
_atom_site_aniso_U_33
_atom_site_aniso_U_23
_atom_site_aniso_U_13
_atom_site_aniso_U_12
Ni1 0.0462(4) 0.0328(3) 0.0367(3) 0.0072(2) -0.0062(3) -0.0078(2)
Ni2 0.0492(4) 0.0304(3) 0.0339(3) 0.0043(2) 0.0022(3) -0.0032(2)
N1 0.050(2) 0.041(2) 0.037(2) 0.0074(17) 0.0013(18) 0.0007(18)
N2 0.047(2) 0.0247(17) 0.0338(19) 0.0056(14) -0.0031(16) -0.0054(15)
N3 0.050(2) 0.0250(17) 0.0320(18) 0.0035(14) 0.0024(16) -0.0058(15)
N4 0.052(2) 0.034(2) 0.034(2) 0.0068(16) 0.0002(17) -0.0093(18)
N5 0.053(3) 0.056(3) 0.054(3) 0.005(2) 0.004(2) 0.002(2)
N6 0.056(3) 0.036(2) 0.035(2) 0.0009(16) -0.0035(18) -0.0147(18)
N7 0.046(2) 0.0257(17) 0.037(2) 0.0036(15) -0.0021(16) -0.0055(15)
N8 0.053(2) 0.0246(17) 0.0347(19) 0.0002(14) -0.0005(17) -0.0001(16)
N9 0.048(2) 0.037(2) 0.0331(19) 0.0004(16) 0.0067(17) -0.0004(17)
N10 0.061(3) 0.041(2) 0.034(2) 0.0010(17) 0.0052(19) 0.002(2)
C1 0.052(3) 0.053(3) 0.059(3) 0.006(3) 0.011(3) -0.001(3)
C2 0.064(4) 0.067(4) 0.070(4) 0.004(3) 0.021(3) 0.012(3)
C3 0.081(5) 0.044(3) 0.073(4) -0.005(3) 0.022(4) 0.007(3)
C4 0.061(3) 0.035(3) 0.056(3) 0.000(2) 0.011(3) 0.001(2)
C5 0.051(3) 0.032(2) 0.036(2) 0.0072(18) 0.000(2) -0.001(2)
C6 0.049(3) 0.026(2) 0.028(2) 0.0041(16) 0.0000(18) -0.0024(18)
C7 0.050(3) 0.0242(19) 0.031(2) 0.0017(16) -0.0042(19) -0.0066(18)
C8 0.053(3) 0.0240(19) 0.031(2) 0.0045(16) -0.0010(19) -0.0086(18)
C9 0.056(3) 0.025(2) 0.039(2) 0.0009(17) 0.004(2) -0.0067(19)
C10 0.052(3) 0.031(2) 0.033(2) 0.0058(17) 0.000(2) -0.009(2)
C11 0.066(3) 0.038(3) 0.044(3) -0.002(2) 0.006(2) -0.015(2)
C12 0.073(4) 0.045(3) 0.056(3) -0.003(3) 0.000(3) -0.030(3)
C13 0.060(3) 0.059(4) 0.054(3) 0.003(3) -0.001(3) -0.023(3)
C14 0.050(3) 0.051(3) 0.042(3) 0.009(2) 0.001(2) -0.010(2)
C15 0.052(3) 0.060(4) 0.061(4) 0.006(3) 0.002(3) -0.009(3)
C16 0.068(4) 0.078(5) 0.091(6) 0.010(4) 0.015(4) -0.015(4)
C17 0.066(5) 0.094(6) 0.122(8) 0.015(6) 0.030(5) 0.009(4)
C18 0.083(6) 0.080(6) 0.123(8) -0.003(5) 0.034(5) 0.013(5)
C19 0.067(4) 0.057(4) 0.094(5) 0.004(4) 0.019(4) 0.005(3)
C20 0.061(3) 0.054(3) 0.036(3) 0.004(2) 0.002(2) -0.011(3)
C21 0.076(4) 0.058(3) 0.038(3) -0.015(2) 0.007(3) -0.014(3)
C22 0.091(5) 0.047(3) 0.040(3) -0.010(2) 0.012(3) -0.005(3)
C23 0.075(4) 0.036(3) 0.039(3) -0.003(2) 0.003(2) -0.007(2)
C24 0.054(3) 0.031(2) 0.031(2) -0.0003(17) -0.0001(19) -0.012(2)
C25 0.052(3) 0.026(2) 0.035(2) 0.0004(17) 0.001(2) -0.0099(19)
C26 0.054(3) 0.0219(19) 0.040(2) 0.0024(17) 0.000(2) 0.0008(18)
C27 0.053(3) 0.025(2) 0.033(2) 0.0023(17) 0.0038(19) -0.0016(19)
C28 0.058(3) 0.0222(19) 0.037(2) -0.0006(17) 0.005(2) -0.0025(19)
C29 0.057(3) 0.032(2) 0.030(2) 0.0031(17) 0.005(2) 0.001(2)
C30 0.081(4) 0.036(3) 0.041(3) 0.007(2) 0.014(3) 0.009(3)
C31 0.081(4) 0.046(3) 0.051(3) 0.020(3) 0.017(3) 0.019(3)
C32 0.072(4) 0.064(4) 0.034(3) 0.014(2) 0.009(3) 0.011(3)
C33 0.056(3) 0.048(3) 0.035(2) 0.005(2) 0.006(2) 0.002(2)
C34 0.061(3) 0.050(3) 0.036(3) 0.003(2) 0.008(2) -0.001(2)
C35 0.090(5) 0.056(3) 0.038(3) 0.007(3) 0.000(3) -0.001(3)
C36 0.110(6) 0.064(4) 0.034(3) 0.003(3) -0.005(3) -0.001(4)
C37 0.117(6) 0.066(4) 0.042(3) -0.007(3) 0.006(4) 0.005(4)
C38 0.103(5) 0.041(3) 0.042(3) -0.011(2) -0.014(3) 0.013(3)
C39 0.188(12) 0.097(7) 0.074(6) 0.028(5) 0.024(7) -0.002(8)
C40 0.106(9) 0.232(18) 0.192(15) 0.089(14) -0.070(10) -0.032(11)
N11 0.042(3) 0.046(3) 0.031(3) 0.000 -0.003(2) 0.000
C41 0.158(10) 0.082(6) 0.082(6) 0.012(5) 0.031(6) 0.023(6)
C42 0.080(6) 0.118(8) 0.101(7) 0.017(6) 0.007(5) -0.001(5)
C43 0.182(14) 0.133(11) 0.115(9) 0.040(8) 0.052(9) 0.025(9)
C44 0.142(11) 0.137(10) 0.143(11) -0.077(9) -0.006(9) -0.024(9)
Cl1 0.0709(10) 0.0634(9) 0.0535(8) -0.0045(7) 0.0096(7) 0.0099(7)
Cl2 0.0884(12) 0.0712(11) 0.0637(10) 0.0008(8) 0.0265(9) -0.0027(9)
Cl3 0.062(3) 0.0346(11) 0.086(5) 0.0130(18) -0.033(3) -0.0070(16)
S1 0.1052(15) 0.0589(10) 0.0532(9) 0.0071(7) -0.0102(9) 0.0111(9)
S2 0.0768(12) 0.0820(13) 0.0697(11) 0.0094(10) 0.0139(9) -0.0033(10)
S3 0.089(2) 0.0395(13) 0.0635(17) -0.0057(10) -0.0063(13) -0.0030(12)
O1 0.075(3) 0.047(2) 0.040(2) 0.0089(16) -0.0101(18) 0.0009(19)
O2 0.050(2) 0.057(2) 0.069(3) 0.002(2) -0.0034(19) -0.0133(19)
O3 0.062(3) 0.037(3) 0.040(3) 0.000 -0.002(2) 0.000
O4 0.058(2) 0.0400(19) 0.0371(18) -0.0044(14) 0.0008(16) -0.0024(16)
O5 0.077(3) 0.081(4) 0.081(3) 0.013(3) 0.015(3) -0.003(3)
O6 0.172(8) 0.107(6) 0.138(7) 0.007(5) -0.008(6) -0.060(6)
O7 0.147(6) 0.082(4) 0.060(3) -0.011(3) 0.008(3) 0.033(4)
O8 0.184(8) 0.087(4) 0.113(6) 0.032(4) 0.030(5) 0.022(5)
O9 0.088(4) 0.224(10) 0.109(5) -0.098(6) -0.012(4) 0.037(5)
O10 0.094(4) 0.130(6) 0.091(4) -0.039(4) 0.032(3) -0.007(4)
O11 0.184(9) 0.162(9) 0.120(7) -0.030(6) -0.023(6) -0.044(7)
O12 0.169(8) 0.108(6) 0.191(9) -0.041(6) 0.090(7) 0.015(6)
O13 0.151(7) 0.122(6) 0.103(5) 0.050(5) 0.042(5) 0.014(5)
O14 0.114(5) 0.137(6) 0.106(5) 0.051(5) 0.041(4) -0.006(5)
O15 0.30(4) 0.205(19) 0.116(13) -0.06(2) 0.04(2) -0.21(2)
O16 0.149(13) 0.126(11) 0.150(17) 0.100(12) -0.091(11) -0.061(11)
O17 0.082(6) 0.038(4) 0.048(4) -0.013(3) 0.006(4) -0.010(4)
O18 0.080(6) 0.032(4) 0.055(5) 0.001(3) 0.015(4) 0.014(4)
O23 0.078(3) 0.079(3) 0.072(3) -0.008(3) 0.003(3) -0.025(3)
O24 0.099(5) 0.316(14) 0.090(5) -0.056(7) 0.021(4) -0.066(7)
O25 0.117(6) 0.124(6) 0.137(7) -0.003(5) 0.040(5) -0.019(5)
Cl4A 0.094(4) 0.079(3) 0.102(5) -0.035(3) 0.052(3) -0.034(3)
O19A 0.15(2) 0.28(4) 0.16(2) 0.00(2) -0.072(16) -0.07(2)
O20A 0.31(4) 0.096(15) 0.46(6) -0.10(3) 0.26(4) -0.12(2)
O21A 0.26(4) 0.070(15) 0.64(8) 0.19(3) 0.27(4) 0.093(18)
O22A 0.14(2) 0.57(8) 0.23(3) 0.28(4) 0.09(2) 0.07(3)
Cl4B 0.063(2) 0.064(3) 0.095(4) 0.018(3) 0.040(3) 0.0144(19)
O19B 0.154(18) 0.44(5) 0.20(2) -0.14(3) -0.061(16) 0.20(3)
O20B 0.039(6) 0.39(4) 0.134(16) 0.17(2) 0.014(8) 0.006(13)
O21B 0.127(13) 0.034(7) 0.32(3) 0.068(11) 0.141(16) 0.020(7)
O22B 0.072(7) 0.108(10) 0.085(8) -0.023(8) 0.015(6) 0.014(7)

loop_
_atom_type_symbol
_atom_type_description
_atom_type_scat_dispersion_real
_atom_type_scat_dispersion_imag
_atom_type_scat_source
C C 0.0033 0.0016 'International Tables Vol C Tables 4.2.6.8 and 6.1.1.4'
H H 0.0000 0.0000 'International Tables Vol C Tables 4.2.6.8 and 6.1.1.4'
N N 0.0061 0.0033 'International Tables Vol C Tables 4.2.6.8 and 6.1.1.4'
O O 0.0106 0.0060 'International Tables Vol C Tables 4.2.6.8 and 6.1.1.4'
Cl Cl 0.1484 0.1585 'International Tables Vol C Tables 4.2.6.8 and 6.1.1.4'
Ni Ni 0.3393 1.1124 'International Tables Vol C Tables 4.2.6.8 and 6.1.1.4'
S S 0.1246 0.1234 'International Tables Vol C Tables 4.2.6.8 and 6.1.1.4'

loop_
_geom_angle_atom_site_label_1
_geom_angle_atom_site_label_2
_geom_angle_atom_site_label_3
_geom_angle
_geom_angle_site_symmetry_1
_geom_angle_site_symmetry_3
_geom_angle_publ_flag
O1 Ni1 N6 88.70(17) . . ?
O1 Ni1 O2 87.93(18) . . ?
N6 Ni1 O2 91.81(18) . . ?
O1 Ni1 N1 95.09(17) . . ?
N6 Ni1 N1 173.79(17) . . ?
O2 Ni1 N1 93.23(18) . . ?
O1 Ni1 N2 89.55(17) . . ?
N6 Ni1 N2 96.87(17) . . ?
O2 Ni1 N2 170.90(17) . . ?
N1 Ni1 N2 78.28(17) . . ?
O1 Ni1 N7 167.26(16) . . ?
N6 Ni1 N7 79.07(16) . . ?
O2 Ni1 N7 88.90(17) . . ?
N1 Ni1 N7 97.41(16) . . ?
N2 Ni1 N7 95.39(15) . . ?
N4 Ni2 N9 174.92(17) . 2_655 ?
N4 Ni2 N10 104.59(17) . 2_655 ?
N9 Ni2 N10 79.91(17) 2_655 2_655 ?
N4 Ni2 N5 79.6(2) . . ?
N9 Ni2 N5 102.76(19) 2_655 . ?
N10 Ni2 N5 92.5(2) 2_655 . ?
N4 Ni2 N3 78.30(17) . . ?
N9 Ni2 N3 99.57(16) 2_655 . ?
N10 Ni2 N3 89.48(17) 2_655 . ?
N5 Ni2 N3 157.59(18) . . ?
N4 Ni2 N8 97.29(15) . 2_655 ?
N9 Ni2 N8 78.15(16) 2_655 2_655 ?
N10 Ni2 N8 158.02(16) 2_655 2_655 ?
N5 Ni2 N8 93.48(18) . 2_655 ?
N3 Ni2 N8 92.93(16) . 2_655 ?
C1 N1 C5 118.3(5) . . ?
C1 N1 Ni1 125.7(4) . . ?
C5 N1 Ni1 115.9(4) . . ?
C7 N2 C6 117.6(4) . . ?
C7 N2 Ni1 127.4(3) . . ?
C6 N2 Ni1 114.9(3) . . ?
C7 N3 C8 117.9(4) . . ?
C7 N3 Ni2 128.4(3) . . ?
C8 N3 Ni2 113.8(3) . . ?
C10 N4 C14 121.6(5) . . ?
C10 N4 Ni2 119.5(3) . . ?
C14 N4 Ni2 118.7(4) . . ?
C19 N5 C15 118.6(6) . . ?
C19 N5 Ni2 128.1(5) . . ?
C15 N5 Ni2 113.1(4) . . ?
C24 N6 C20 118.2(5) . . ?
C24 N6 Ni1 115.5(3) . . ?
C20 N6 Ni1 126.3(4) . . ?
C26 N7 C25 116.9(4) . . ?
C26 N7 Ni1 129.1(3) . . ?
C25 N7 Ni1 113.9(3) . . ?
C26 N8 C27 116.8(4) . . ?
C26 N8 Ni2 129.9(3) . 2_655 ?
C27 N8 Ni2 112.7(3) . 2_655 ?
C33 N9 C29 121.6(4) . . ?
C33 N9 Ni2 118.3(4) . 2_655 ?
C29 N9 Ni2 120.0(3) . 2_655 ?
C38 N10 C34 119.4(5) . . ?
C38 N10 Ni2 127.8(4) . 2_655 ?
C34 N10 Ni2 112.7(3) . 2_655 ?
N1 C1 C2 122.4(6) . . ?
C1 C2 C3 119.2(6) . . ?
C4 C3 C2 119.1(6) . . ?
C3 C4 C5 119.1(6) . . ?
N1 C5 C4 122.0(5) . . ?
N1 C5 C6 115.0(4) . . ?
C4 C5 C6 123.1(5) . . ?
N2 C6 C9 120.9(5) . . ?
N2 C6 C5 115.8(4) . . ?
C9 C6 C5 123.3(4) . . ?
N3 C7 N2 125.2(4) . . ?
N3 C8 C9 120.9(4) . . ?
N3 C8 C10 114.8(5) . . ?
C9 C8 C10 124.3(4) . . ?
C8 C9 C6 117.6(4) . . ?
N4 C10 C11 121.0(5) . . ?
N4 C10 C8 113.3(4) . . ?
C11 C10 C8 125.7(5) . . ?
C10 C11 C12 116.9(6) . . ?
C13 C12 C11 121.5(5) . . ?
C12 C13 C14 119.1(6) . . ?
N4 C14 C13 119.8(6) . . ?
N4 C14 C15 113.8(5) . . ?
C13 C14 C15 126.4(6) . . ?
N5 C15 C16 120.9(7) . . ?
N5 C15 C14 114.5(5) . . ?
C16 C15 C14 124.5(6) . . ?
C17 C16 C15 118.8(8) . . ?
C18 C17 C16 119.7(8) . . ?
C17 C18 C19 119.4(8) . . ?
N5 C19 C18 122.5(8) . . ?
N6 C20 C21 122.4(5) . . ?
C20 C21 C22 120.3(5) . . ?
C21 C22 C23 118.0(6) . . ?
C24 C23 C22 119.3(5) . . ?
N6 C24 C23 121.9(5) . . ?
N6 C24 C25 115.5(4) . . ?
C23 C24 C25 122.6(4) . . ?
N7 C25 C28 121.1(4) . . ?
N7 C25 C24 115.7(4) . . ?
C28 C25 C24 123.1(4) . . ?
N7 C26 N8 126.1(4) . . ?
N8 C27 C28 121.0(4) . . ?
N8 C27 C29 115.8(4) . . ?
C28 C27 C29 123.0(4) . . ?
C25 C28 C27 117.9(4) . . ?
N9 C29 C30 121.6(5) . . ?
N9 C29 C27 113.2(4) . . ?
C30 C29 C27 125.1(5) . . ?
C29 C30 C31 117.7(5) . . ?
C30 C31 C32 119.9(5) . . ?
C33 C32 C31 119.2(5) . . ?
N9 C33 C32 120.0(5) . . ?
N9 C33 C34 112.8(5) . . ?
C32 C33 C34 127.2(5) . . ?
N10 C34 C35 121.0(6) . . ?
N10 C34 C33 116.1(5) . . ?
C35 C34 C33 122.9(5) . . ?
C34 C35 C36 118.1(6) . . ?
C37 C36 C35 119.7(6) . . ?
C36 C37 C38 118.7(7) . . ?
N10 C38 C37 123.0(6) . . ?
O3 N11 O4 120.9(3) . 2_655 ?
O3 N11 O4 120.9(3) . . ?
O4 N11 O4 118.1(6) 2_655 . ?
O9 Cl1 O10 113.2(4) . . ?
O9 Cl1 O7 109.3(5) . . ?
O10 Cl1 O7 109.7(4) . . ?
O9 Cl1 O8 110.2(6) . . ?
O10 Cl1 O8 110.3(5) . . ?
O7 Cl1 O8 103.8(4) . . ?
O11 Cl2 O14 109.8(6) . . ?
O11 Cl2 O12 109.9(7) . . ?
O14 Cl2 O12 110.7(6) . . ?
O11 Cl2 O13 109.9(6) . . ?
O14 Cl2 O13 109.4(5) . . ?
O12 Cl2 O13 107.1(6) . . ?
Cl3 Cl3 O15 96.3(15) 2 2 ?
Cl3 Cl3 O15 64.4(13) 2 . ?
O15 Cl3 O15 53.7(18) 2 . ?
Cl3 Cl3 O16 92.7(6) 2 2 ?
O15 Cl3 O16 158.1(16) 2 2 ?
O15 Cl3 O16 147.1(13) . 2 ?
Cl3 Cl3 O16 69.3(6) 2 . ?
O15 Cl3 O16 152.2(14) 2 . ?
O15 Cl3 O16 129.8(10) . . ?
O16 Cl3 O16 23.8(11) 2 . ?
Cl3 Cl3 O18 108(3) 2 . ?
O15 Cl3 O18 61.4(11) 2 . ?
O15 Cl3 O18 112.2(10) . . ?
O16 Cl3 O18 96.8(10) 2 . ?
O16 Cl3 O18 99.6(8) . . ?
Cl3 Cl3 O17 150(3) 2 . ?
O15 Cl3 O17 101.0(10) 2 . ?
O15 Cl3 O17 107.3(9) . . ?
O16 Cl3 O17 80.3(9) 2 . ?
O16 Cl3 O17 102.8(7) . . ?
O18 Cl3 O17 101.6(6) . . ?
Cl3 Cl3 O18 57(3) 2 2 ?
O15 Cl3 O18 107.2(11) 2 2 ?
O15 Cl3 O18 53.8(9) . 2 ?
O16 Cl3 O18 94.4(9) 2 2 ?
O16 Cl3 O18 85.4(8) . 2 ?
O18 Cl3 O18 162.4(6) . 2 ?
O17 Cl3 O18 93.6(7) . 2 ?
Cl3 Cl3 O17 23(3) 2 2 ?
O15 Cl3 O17 91.9(10) 2 2 ?
O15 Cl3 O17 79.0(9) . 2 ?
O16 Cl3 O17 88.3(7) 2 2 ?
O16 Cl3 O17 65.2(7) . 2 ?
O18 Cl3 O17 85.9(7) . 2 ?
O17 Cl3 O17 167.0(6) . 2 ?
O18 Cl3 O17 80.8(4) 2 2 ?
O1 S1 C39 104.4(5) . . ?
O1 S1 C40 104.3(6) . . ?
C39 S1 C40 99.2(8) . . ?
O5 S2 C41 105.8(4) . . ?
O5 S2 C42 106.0(4) . . ?
C41 S2 C42 97.7(6) . . ?
S3B S3 O6 70.8(12) . . ?
S3B S3 C43 50.9(12) . . ?
O6 S3 C43 108.5(7) . . ?
S3B S3 C44 73.4(12) . . ?
O6 S3 C44 101.4(6) . . ?
C43 S3 C44 98.1(8) . . ?
S3 S3B O6 61.8(13) . . ?
S1 O1 Ni1 128.5(3) . . ?
S3 O6 S3B 47.4(10) . . ?
O15 O15 Cl3 68.6(11) 2 2 ?
O15 O15 Cl3 57.7(10) 2 . ?
Cl3 O15 Cl3 19.4(5) 2 . ?
O15 O15 O18 134.2(8) 2 2 ?
Cl3 O15 O18 70.3(10) 2 2 ?
Cl3 O15 O18 77.0(9) . 2 ?
O16 O16 Cl3 87.0(7) 2 2 ?
O16 O16 Cl3 69.3(6) 2 . ?
Cl3 O16 Cl3 18.0(5) 2 . ?
O16 O16 O17 137.3(16) 2 2 ?
Cl3 O16 O17 54.3(7) 2 2 ?
Cl3 O16 O17 70.3(7) . 2 ?
Cl3 O17 O16 45.4(4) . 2 ?
Cl3 O17 Cl3 6.6(6) . 2 ?
O16 O17 Cl3 44.5(4) 2 2 ?
O15 O18 Cl3 48.3(6) 2 . ?
O15 O18 Cl3 49.1(6) 2 2 ?
Cl3 O18 Cl3 14.2(6) . 2 ?
O21A Cl4A O19A 113.9(12) . . ?
O21A Cl4A O22A 113.6(12) . . ?
O19A Cl4A O22A 109.9(12) . . ?
O21A Cl4A O20A 106.3(11) . . ?
O19A Cl4A O20A 105.6(12) . . ?
O22A Cl4A O20A 107.0(12) . . ?
O21B Cl4B O22B 113.9(8) . . ?
O21B Cl4B O19B 108.0(9) . . ?
O22B Cl4B O19B 105.8(8) . . ?
O21B Cl4B O20B 111.0(9) . . ?
O22B Cl4B O20B 109.8(8) . . ?
O19B Cl4B O20B 107.9(10) . . ?

loop_
_geom_bond_atom_site_label_1
_geom_bond_atom_site_label_2
_geom_bond_distance
_geom_bond_site_symmetry_2
_geom_bond_publ_flag
Ni1 O1 2.042(4) . ?
Ni1 N6 2.064(5) . ?
Ni1 O2 2.074(4) . ?
Ni1 N1 2.074(5) . ?
Ni1 N2 2.093(4) . ?
Ni1 N7 2.103(4) . ?
Ni2 N4 1.983(4) . ?
Ni2 N9 1.985(4) 2_655 ?
Ni2 N10 2.078(4) 2_655 ?
Ni2 N5 2.094(5) . ?
Ni2 N3 2.113(4) . ?
Ni2 N8 2.136(4) 2_655 ?
N1 C1 1.332(8) . ?
N1 C5 1.347(7) . ?
N2 C7 1.325(7) . ?
N2 C6 1.346(6) . ?
N3 C7 1.323(6) . ?
N3 C8 1.352(6) . ?
N4 C10 1.339(7) . ?
N4 C14 1.343(7) . ?
N5 C19 1.332(9) . ?
N5 C15 1.382(8) . ?
N6 C24 1.349(6) . ?
N6 C20 1.358(7) . ?
N7 C26 1.325(6) . ?
N7 C25 1.356(6) . ?
N8 C26 1.328(6) . ?
N8 C27 1.354(6) . ?
N8 Ni2 2.136(4) 2_655 ?
N9 C33 1.332(6) . ?
N9 C29 1.339(6) . ?
N9 Ni2 1.985(4) 2_655 ?
N10 C38 1.331(7) . ?
N10 C34 1.349(7) . ?
N10 Ni2 2.078(4) 2_655 ?
C1 C2 1.373(9) . ?
C2 C3 1.384(10) . ?
C3 C4 1.358(9) . ?
C4 C5 1.389(7) . ?
C5 C6 1.475(7) . ?
C6 C9 1.392(7) . ?
C8 C9 1.373(7) . ?
C8 C10 1.489(7) . ?
C10 C11 1.390(7) . ?
C11 C12 1.402(9) . ?
C12 C13 1.348(10) . ?
C13 C14 1.390(8) . ?
C14 C15 1.493(9) . ?
C15 C16 1.389(10) . ?
C16 C17 1.382(13) . ?
C17 C18 1.373(13) . ?
C18 C19 1.374(11) . ?
C20 C21 1.361(9) . ?
C21 C22 1.375(9) . ?
C22 C23 1.402(8) . ?
C23 C24 1.383(7) . ?
C24 C25 1.482(7) . ?
C25 C28 1.374(6) . ?
C27 C28 1.384(6) . ?
C27 C29 1.483(6) . ?
C29 C30 1.383(7) . ?
C30 C31 1.387(8) . ?
C31 C32 1.396(9) . ?
C32 C33 1.382(8) . ?
C33 C34 1.499(8) . ?
C34 C35 1.379(8) . ?
C35 C36 1.412(10) . ?
C36 C37 1.360(10) . ?
C37 C38 1.361(9) . ?
C39 S1 1.729(10) . ?
C40 S1 1.818(13) . ?
N11 O3 1.241(8) . ?
N11 O4 1.264(5) 2_655 ?
N11 O4 1.264(5) . ?
C41 S2 1.777(10) . ?
C42 S2 1.783(10) . ?
C43 S3 1.803(13) . ?
C44 S3 1.812(11) . ?
Cl1 O9 1.382(7) . ?
Cl1 O10 1.414(6) . ?
Cl1 O7 1.418(6) . ?
Cl1 O8 1.432(7) . ?
Cl2 O11 1.342(8) . ?
Cl2 O14 1.390(6) . ?
Cl2 O12 1.402(7) . ?
Cl2 O13 1.415(7) . ?
Cl3 Cl3 0.425(11) 2 ?
Cl3 O15 1.157(13) 2 ?
Cl3 O15 1.275(9) . ?
Cl3 O16 1.288(10) 2 ?
Cl3 O16 1.375(10) . ?
Cl3 O18 1.460(11) . ?
Cl3 O17 1.467(10) . ?
Cl3 O18 1.644(14) 2 ?
Cl3 O17 1.847(11) 2 ?
S1 O1 1.497(4) . ?
S2 O5 1.510(6) . ?
S3 S3B 1.25(3) . ?
S3 O6 1.493(10) . ?
S3B O6 1.60(3) . ?
O15 O15 1.10(3) 2 ?
O15 Cl3 1.157(13) 2 ?
O15 O18 1.36(2) 2 ?
O16 O16 0.55(2) 2 ?
O16 Cl3 1.288(10) 2 ?
O16 O17 1.781(18) 2 ?
O17 O16 1.781(18) 2 ?
O17 Cl3 1.847(11) 2 ?
O18 O15 1.36(2) 2 ?
O18 Cl3 1.644(14) 2 ?
Cl4A O21A 1.217(17) . ?
Cl4A O19A 1.233(18) . ?
Cl4A O22A 1.235(18) . ?
Cl4A O20A 1.312(16) . ?
Cl4B O21B 1.393(12) . ?
Cl4B O22B 1.414(12) . ?
Cl4B O19B 1.418(14) . ?
Cl4B O20B 1.420(12) . ?
